data_4307597
loop_
_publ_author_name
'Guillem Arom\'i'
'Patrick Gamez'
'J. Krzystek'
'Huub Kooijman'
'Anthony L. Spek'
'Elizabeth J. MacLean'
'Simon J. Teat'
'Harriott Nowell'

_publ_contact_author_address
;   Bijvoet Center for Biomolecular Research
    Crystal and Structural Chemistry
    Utrecht University
    Padualaan 8
    3584 CH Utrecht
    The Netherlands
;
_publ_contact_author_email h.kooijman@chem.uu.nl
_publ_contact_author_fax '+31 30 2533940'
_publ_contact_author_name '   Dr. H. Kooijman'
_publ_contact_author_phone '+31 30 2532533'
_publ_section_title
;
Novel Linear Transition Metal Clusters of a Heptadentate Bis-\b-diketone
Ligand
;
_journal_name_full 'Inorganic Chemistry'
_journal_page_first 2519
_journal_page_last 2529
_journal_paper_doi 10.1021/ic062075v
_journal_volume 46
_journal_year 2007
_chemical_formula_sum 'C39 H28 Co N3 O7'
_chemical_formula_weight 709.57
_chemical_name_systematic
;
 ?
;
_space_group_IT_number 14
_symmetry_cell_setting monoclinic
_symmetry_space_group_name_Hall '-P 2ybc'
_symmetry_space_group_name_H-M 'P 1 21/c 1'
_atom_sites_solution_hydrogens geom
_atom_sites_solution_primary direct
_atom_sites_solution_secondary difmap
_audit_creation_method SHELXL-97
_cell_angle_alpha 90.00
_cell_angle_beta 92.615(2)
_cell_angle_gamma 90.00
_cell_formula_units_Z 4
_cell_length_a 12.932(2)
_cell_length_b 9.0376(17)
_cell_length_c 28.463(5)
_cell_measurement_reflns_used 2065
_cell_measurement_temperature 150(2)
_cell_measurement_theta_max 25.780
_cell_measurement_theta_min 3.708
_cell_volume 3323.1(10)
_computing_cell_refinement 'Bruker SAINT'
_computing_data_collection 'Bruker APEX 2'
_computing_data_reduction 'Bruker SAINT'
_computing_molecular_graphics 'Bruker SHELXTL'
_computing_publication_material 'Bruker SHELXTL and local programs''
_computing_structure_refinement 'Bruker SHELXTL'
_computing_structure_solution 'Bruker SHELXTL'
_diffrn_ambient_temperature 150(2)
_diffrn_measured_fraction_theta_full 0.996
_diffrn_measured_fraction_theta_max 0.996
_diffrn_measurement_device_type 'Bruker APEX II CCD diffractometer'
_diffrn_measurement_method '\w rotation with narrow frames'
_diffrn_radiation_monochromator 'silicon 111'
_diffrn_radiation_source 'Daresbury SRS station 16.2SMX'
_diffrn_radiation_type synchrotron
_diffrn_radiation_wavelength 0.84640
_diffrn_reflns_av_R_equivalents 0.0692
_diffrn_reflns_av_sigmaI/netI 0.0644
_diffrn_reflns_limit_h_max 14
_diffrn_reflns_limit_h_min -14
_diffrn_reflns_limit_k_max 10
_diffrn_reflns_limit_k_min -10
_diffrn_reflns_limit_l_max 31
_diffrn_reflns_limit_l_min -32
_diffrn_reflns_number 18576
_diffrn_reflns_theta_full 28.47
_diffrn_reflns_theta_max 28.47
_diffrn_reflns_theta_min 3.71
_diffrn_standards_number 0
_exptl_absorpt_coefficient_mu 0.573
_exptl_absorpt_correction_T_max 0.9902
_exptl_absorpt_correction_T_min 0.9543
_exptl_absorpt_correction_type multi-scan
_exptl_crystal_colour blue
_exptl_crystal_density_diffrn 1.418
_exptl_crystal_density_method 'not measured'
_exptl_crystal_description plate
_exptl_crystal_F_000 1464
_exptl_crystal_size_max 0.08
_exptl_crystal_size_mid 0.06
_exptl_crystal_size_min 0.01
_refine_diff_density_max 0.602
_refine_diff_density_min -0.529
_refine_diff_density_rms 0.069
_refine_ls_extinction_method none
_refine_ls_goodness_of_fit_ref 1.040
_refine_ls_hydrogen_treatment constr
_refine_ls_matrix_type full
_refine_ls_number_parameters 451
_refine_ls_number_reflns 4937
_refine_ls_number_restraints 0
_refine_ls_restrained_S_all 1.040
_refine_ls_R_factor_all 0.0656
_refine_ls_R_factor_gt 0.0486
_refine_ls_shift/su_max 0.002
_refine_ls_shift/su_mean 0.000
_refine_ls_structure_factor_coef Fsqd
_refine_ls_weighting_details 'calc w=1/[\s^2^(Fo^2^)+(0.0543P)^2^+2.4756P] where P=(Fo^2^+2Fc^2^)/3'
_refine_ls_weighting_scheme calc
_refine_ls_wR_factor_gt 0.1140
_refine_ls_wR_factor_ref 0.1246
_reflns_number_gt 3855
_reflns_number_total 4937
_reflns_threshold_expression I>2\s(I)
_cod_data_source_file ic062075vsi20061030_124021_4.cif
_cod_data_source_block 2
_cod_database_code 4307597

loop_
_symmetry_equiv_pos_as_xyz
'x, y, z'
'-x, y+1/2, -z+1/2'
'-x, -y, -z'
'x, -y-1/2, z-1/2'

loop_
_atom_site_label
_atom_site_type_symbol
_atom_site_fract_x
_atom_site_fract_y
_atom_site_fract_z
_atom_site_U_iso_or_equiv
_atom_site_adp_type
_atom_site_occupancy
_atom_site_symmetry_multiplicity
_atom_site_calc_flag
_atom_site_refinement_flags
_atom_site_disorder_assembly
_atom_site_disorder_group
Co1 Co 0.34245(3) 0.42241(5) 0.111134(16) 0.01724(17) Uani 1 1 d . . .
O1 O 0.1735(2) 0.5506(3) 0.22858(9) 0.0341(7) Uani 1 1 d . . .
O2 O 0.29357(18) 0.5609(2) 0.16217(8) 0.0213(6) Uani 1 1 d . . .
O3 O 0.45134(18) 0.5810(2) 0.09980(8) 0.0210(6) Uani 1 1 d . . .
O4 O 0.5489(2) 0.6167(3) 0.02625(9) 0.0322(7) Uani 1 1 d . . .
O5 O 0.60649(17) 0.7071(2) -0.05953(8) 0.0194(6) Uani 1 1 d . . .
O6 O 0.77437(17) 0.7280(3) -0.12023(8) 0.0201(6) Uani 1 1 d . . .
O7 O 0.95184(19) 0.6798(3) -0.15177(9) 0.0294(6) Uani 1 1 d . . .
C20 C 0.2960(3) 0.7047(4) 0.16059(12) 0.0196(8) Uani 1 1 d . . .
C21 C 0.2218(3) 0.7807(4) 0.19110(12) 0.0200(8) Uani 1 1 d . . .
C22 C 0.1643(3) 0.7004(4) 0.22345(12) 0.0219(8) Uani 1 1 d . . .
C23 C 0.0964(3) 0.7737(4) 0.25225(12) 0.0250(9) Uani 1 1 d . . .
H23 H 0.0582 0.7184 0.2739 0.030 Uiso 1 1 calc R . .
C24 C 0.0840(3) 0.9239(4) 0.24969(13) 0.0286(9) Uani 1 1 d . . .
H24 H 0.0381 0.9726 0.2697 0.034 Uiso 1 1 calc R . .
C25 C 0.1390(3) 1.0048(4) 0.21757(13) 0.0305(10) Uani 1 1 d . . .
H25 H 0.1302 1.1090 0.2154 0.037 Uiso 1 1 calc R . .
C26 C 0.2058(3) 0.9345(4) 0.18908(13) 0.0269(9) Uani 1 1 d . . .
H26 H 0.2425 0.9913 0.1672 0.032 Uiso 1 1 calc R . .
C30 C 0.4382(3) 0.7216(4) 0.10470(12) 0.0193(8) Uani 1 1 d . . .
C31 C 0.3640(3) 0.7831(4) 0.13317(12) 0.0226(8) Uani 1 1 d . . .
H31 H 0.3594 0.8880 0.1339 0.027 Uiso 1 1 calc R . .
C40 C 0.5573(3) 0.7611(4) 0.03799(12) 0.0197(8) Uani 1 1 d . . .
C41 C 0.6167(3) 0.8537(4) 0.00968(12) 0.0180(8) Uani 1 1 d . . .
C42 C 0.5076(3) 0.8190(4) 0.07732(12) 0.0207(8) Uani 1 1 d . . .
C43 C 0.6302(3) 1.0001(4) 0.02280(13) 0.0226(9) Uani 1 1 d . . .
H43 H 0.6711 1.0627 0.0043 0.027 Uiso 1 1 calc R . .
C44 C 0.5244(3) 0.9682(4) 0.08896(12) 0.0217(8) Uani 1 1 d . . .
H44 H 0.4930 1.0084 0.1157 0.026 Uiso 1 1 calc R . .
C45 C 0.5855(3) 1.0580(4) 0.06246(12) 0.0228(8) Uani 1 1 d . . .
H45 H 0.5970 1.1583 0.0712 0.027 Uiso 1 1 calc R . .
C50 C 0.6614(3) 0.7968(4) -0.03465(12) 0.0198(8) Uani 1 1 d . . .
C51 C 0.7611(3) 0.8468(4) -0.04602(12) 0.0211(8) Uani 1 1 d . . .
H51 H 0.7959 0.9109 -0.0241 0.025 Uiso 1 1 calc R . .
C60 C 0.8129(3) 0.8108(4) -0.08636(12) 0.0197(8) Uani 1 1 d . . .
C61 C 0.9215(3) 0.8639(4) -0.09173(12) 0.0192(8) Uani 1 1 d . . .
C62 C 0.9869(3) 0.7910(4) -0.12305(12) 0.0231(8) Uani 1 1 d . . .
C63 C 1.0909(3) 0.8317(4) -0.12416(13) 0.0301(10) Uani 1 1 d . . .
H63 H 1.1355 0.7786 -0.1437 0.036 Uiso 1 1 calc R . .
C64 C 1.1296(3) 0.9468(4) -0.09746(13) 0.0309(10) Uani 1 1 d . . .
H64 H 1.2003 0.9740 -0.0990 0.037 Uiso 1 1 calc R . .
C65 C 1.0659(3) 1.0237(4) -0.06818(13) 0.0299(9) Uani 1 1 d . . .
H65 H 1.0923 1.1047 -0.0501 0.036 Uiso 1 1 calc R . .
C66 C 0.9639(3) 0.9818(4) -0.06552(13) 0.0247(9) Uani 1 1 d . . .
H66 H 0.9209 1.0348 -0.0452 0.030 Uiso 1 1 calc R . .
N70 N 0.4420(2) 0.3091(3) 0.16280(10) 0.0222(7) Uani 1 1 d . . .
C71 C 0.5460(3) 0.3169(4) 0.16172(14) 0.0309(10) Uani 1 1 d . . .
H71 H 0.5757 0.3772 0.1386 0.037 Uiso 1 1 calc R . .
C72 C 0.6102(3) 0.2413(5) 0.19273(16) 0.0458(12) Uani 1 1 d . . .
H72 H 0.6831 0.2510 0.1913 0.055 Uiso 1 1 calc R . .
C73 C 0.5688(4) 0.1507(5) 0.22617(16) 0.0482(12) Uani 1 1 d . . .
H73 H 0.6124 0.0956 0.2475 0.058 Uiso 1 1 calc R . .
C74 C 0.4630(4) 0.1423(5) 0.22774(15) 0.0463(12) Uani 1 1 d . . .
H74 H 0.4316 0.0815 0.2503 0.056 Uiso 1 1 calc R . .
C75 C 0.4031(3) 0.2243(4) 0.19581(14) 0.0321(10) Uani 1 1 d . . .
H75 H 0.3300 0.2198 0.1975 0.039 Uiso 1 1 calc R . .
N80 N 0.2373(2) 0.5372(3) 0.06020(10) 0.0211(7) Uani 1 1 d . . .
C81 C 0.1396(3) 0.5703(4) 0.07012(13) 0.0262(9) Uani 1 1 d . . .
H81 H 0.1175 0.5499 0.1008 0.031 Uiso 1 1 calc R . .
C82 C 0.0702(3) 0.6320(4) 0.03812(14) 0.0331(10) Uani 1 1 d . . .
H82 H 0.0013 0.6521 0.0464 0.040 Uiso 1 1 calc R . .
C83 C 0.1018(3) 0.6647(4) -0.00644(15) 0.0353(10) Uani 1 1 d . . .
H83 H 0.0555 0.7090 -0.0292 0.042 Uiso 1 1 calc R . .
C84 C 0.2018(3) 0.6317(4) -0.01712(14) 0.0355(10) Uani 1 1 d . . .
H84 H 0.2256 0.6516 -0.0476 0.043 Uiso 1 1 calc R . .
C85 C 0.2669(3) 0.5695(4) 0.01692(13) 0.0273(9) Uani 1 1 d . . .
H85 H 0.3362 0.5484 0.0094 0.033 Uiso 1 1 calc R . .
N1S N 0.1486(4) 0.0792(5) 0.36681(16) 0.0710(13) Uani 1 1 d . . .
C2S C 0.0988(3) 0.1970(5) 0.34296(15) 0.0427(11) Uani 1 1 d . . .
H2S H 0.0260 0.2094 0.3442 0.051 Uiso 1 1 calc R . .
C3S C 0.1558(4) 0.2934(5) 0.31802(16) 0.0449(12) Uani 1 1 d . . .
H3S H 0.1237 0.3735 0.3014 0.054 Uiso 1 1 calc R . .
C4S C 0.2611(4) 0.2720(5) 0.31737(17) 0.0519(13) Uani 1 1 d . . .
H4S H 0.3035 0.3381 0.3009 0.062 Uiso 1 1 calc R . .
C5S C 0.3034(4) 0.1524(6) 0.34122(18) 0.0532(13) Uani 1 1 d . . .
H5S H 0.3761 0.1381 0.3404 0.064 Uiso 1 1 calc R . .
C6S C 0.2501(3) 0.0572(4) 0.36490(15) 0.0331(10) Uani 1 1 d . . .
H6S H 0.2828 -0.0249 0.3802 0.040 Uiso 1 1 calc R . .

loop_
_atom_site_aniso_label
_atom_site_aniso_U_11
_atom_site_aniso_U_22
_atom_site_aniso_U_33
_atom_site_aniso_U_23
_atom_site_aniso_U_13
_atom_site_aniso_U_12
Co1 0.0178(3) 0.0174(3) 0.0170(3) -0.0011(2) 0.0063(2) -0.0010(2)
O1 0.0432(17) 0.0227(15) 0.0380(17) 0.0017(12) 0.0199(14) -0.0061(12)
O2 0.0263(14) 0.0166(14) 0.0217(14) 0.0002(10) 0.0090(11) 0.0000(11)
O3 0.0213(13) 0.0179(14) 0.0243(14) -0.0016(11) 0.0074(11) -0.0008(11)
O4 0.0432(17) 0.0199(15) 0.0353(16) -0.0099(12) 0.0221(13) -0.0065(12)
O5 0.0198(13) 0.0171(13) 0.0218(13) -0.0031(11) 0.0074(11) -0.0014(11)
O6 0.0203(13) 0.0230(14) 0.0173(13) -0.0009(11) 0.0046(11) -0.0026(11)
O7 0.0321(15) 0.0325(16) 0.0244(15) -0.0074(12) 0.0102(12) -0.0028(12)
C20 0.0193(19) 0.022(2) 0.0170(19) -0.0036(15) 0.0005(16) 0.0026(16)
C21 0.0199(19) 0.025(2) 0.0148(18) -0.0006(15) 0.0036(15) 0.0006(16)
C22 0.023(2) 0.024(2) 0.019(2) -0.0029(16) 0.0036(16) -0.0024(16)
C23 0.024(2) 0.032(2) 0.019(2) -0.0003(17) 0.0126(17) -0.0026(17)
C24 0.026(2) 0.036(2) 0.025(2) -0.0053(18) 0.0089(18) 0.0052(18)
C25 0.034(2) 0.027(2) 0.031(2) 0.0014(18) 0.012(2) 0.0086(18)
C26 0.029(2) 0.026(2) 0.026(2) 0.0053(17) 0.0108(18) 0.0017(17)
C30 0.0168(19) 0.022(2) 0.0188(19) -0.0018(15) 0.0009(16) -0.0015(16)
C31 0.027(2) 0.018(2) 0.024(2) -0.0018(16) 0.0109(17) -0.0008(16)
C40 0.0188(19) 0.020(2) 0.021(2) -0.0049(16) 0.0041(16) -0.0004(15)
C41 0.0161(18) 0.019(2) 0.0189(19) -0.0046(15) 0.0061(15) -0.0011(15)
C42 0.0179(19) 0.022(2) 0.022(2) -0.0012(16) 0.0044(16) -0.0006(15)
C43 0.0175(19) 0.022(2) 0.028(2) 0.0010(16) 0.0067(17) -0.0024(16)
C44 0.021(2) 0.024(2) 0.021(2) -0.0068(16) 0.0063(16) 0.0009(16)
C45 0.024(2) 0.019(2) 0.026(2) -0.0059(16) 0.0062(17) -0.0040(16)
C50 0.0207(19) 0.0175(19) 0.022(2) 0.0039(16) 0.0062(16) 0.0012(16)
C51 0.0189(19) 0.022(2) 0.023(2) -0.0034(16) 0.0052(16) -0.0041(16)
C60 0.0213(19) 0.018(2) 0.020(2) 0.0050(16) 0.0041(16) 0.0000(15)
C61 0.0171(19) 0.024(2) 0.0170(19) 0.0076(16) 0.0034(15) 0.0006(16)
C62 0.023(2) 0.030(2) 0.0166(19) 0.0045(16) 0.0047(16) 0.0019(17)
C63 0.019(2) 0.046(3) 0.026(2) 0.0028(19) 0.0096(17) 0.0003(19)
C64 0.020(2) 0.044(3) 0.029(2) 0.009(2) 0.0059(18) -0.0075(19)
C65 0.030(2) 0.036(2) 0.023(2) 0.0022(18) -0.0004(18) -0.0105(19)
C66 0.026(2) 0.024(2) 0.024(2) -0.0008(17) 0.0063(17) -0.0004(17)
N70 0.0241(17) 0.0214(17) 0.0211(17) -0.0025(13) 0.0025(14) -0.0029(13)
C71 0.023(2) 0.040(2) 0.031(2) 0.0014(19) 0.0038(18) -0.0023(18)
C72 0.025(2) 0.064(3) 0.048(3) 0.001(3) -0.005(2) 0.002(2)
C73 0.051(3) 0.051(3) 0.040(3) 0.007(2) -0.014(2) 0.009(2)
C74 0.047(3) 0.056(3) 0.035(3) 0.014(2) -0.003(2) -0.003(2)
C75 0.027(2) 0.038(2) 0.031(2) 0.006(2) 0.0001(19) -0.0044(19)
N80 0.0230(17) 0.0191(16) 0.0214(17) 0.0007(13) 0.0053(14) 0.0003(13)
C81 0.028(2) 0.027(2) 0.023(2) 0.0008(17) 0.0065(18) 0.0021(18)
C82 0.028(2) 0.033(2) 0.039(3) 0.007(2) 0.004(2) 0.0059(18)
C83 0.037(3) 0.033(2) 0.035(3) 0.0070(19) -0.006(2) 0.0004(19)
C84 0.041(3) 0.040(3) 0.025(2) 0.0088(19) 0.002(2) 0.000(2)
C85 0.029(2) 0.028(2) 0.025(2) 0.0011(17) 0.0096(18) -0.0004(17)
N1S 0.089(4) 0.061(3) 0.062(3) -0.007(2) -0.003(3) 0.000(3)
C2S 0.037(3) 0.050(3) 0.041(3) -0.007(2) 0.000(2) 0.008(2)
C3S 0.059(3) 0.038(3) 0.037(3) 0.000(2) -0.003(2) 0.011(2)
C4S 0.051(3) 0.048(3) 0.057(3) 0.003(3) 0.006(3) -0.010(2)
C5S 0.031(3) 0.063(3) 0.066(4) 0.000(3) -0.008(2) 0.004(2)
C6S 0.023(2) 0.034(2) 0.042(3) 0.010(2) -0.005(2) 0.0074(19)

loop_
_atom_type_symbol
_atom_type_description
_atom_type_scat_dispersion_real
_atom_type_scat_dispersion_imag
_atom_type_scat_source
C C 0.0033 0.0016 'International Tables Vol C Tables 4.2.6.8 and 6.1.1.4'
H H 0.0000 0.0000 'International Tables Vol C Tables 4.2.6.8 and 6.1.1.4'
N N 0.0061 0.0033 'International Tables Vol C Tables 4.2.6.8 and 6.1.1.4'
O O 0.0106 0.0060 'International Tables Vol C Tables 4.2.6.8 and 6.1.1.4'
Co Co 0.3494 0.9721 'International Tables Vol C Tables 4.2.6.8 and 6.1.1.4'

loop_
_geom_angle_atom_site_label_1
_geom_angle_atom_site_label_2
_geom_angle_atom_site_label_3
_geom_angle
_geom_angle_site_symmetry_1
_geom_angle_site_symmetry_3
_geom_angle_publ_flag
O2 Co1 O3 85.43(9) . . ?
O2 Co1 O5 177.64(9) . 3_665 ?
O2 Co1 O6 93.60(9) . 3_665 ?
O2 Co1 N70 90.04(10) . . ?
O2 Co1 N80 88.72(10) . . ?
O3 Co1 O5 92.36(9) . 3_665 ?
O3 Co1 O6 176.13(10) . 3_665 ?
O3 Co1 N70 92.63(10) . . ?
O3 Co1 N80 88.58(10) . . ?
O5 Co1 O6 88.55(9) 3_665 3_665 ?
O5 Co1 N70 90.90(10) 3_665 . ?
O5 Co1 N80 90.39(10) 3_665 . ?
O6 Co1 N70 91.11(10) 3_665 . ?
O6 Co1 N80 87.65(10) 3_665 . ?
N70 Co1 N80 178.19(11) . . ?
Co1 O2 C20 125.4(2) . . ?
Co1 O3 C30 125.3(2) . . ?
Co1 O5 C50 125.7(2) 3_665 . ?
Co1 O6 C60 123.0(2) 3_665 . ?
O2 C20 C21 115.0(3) . . ?
O2 C20 C31 122.9(3) . . ?
C21 C20 C31 122.0(3) . . ?
C20 C21 C22 121.1(3) . . ?
C20 C21 C26 121.9(3) . . ?
C22 C21 C26 117.0(3) . . ?
O1 C22 C21 122.2(3) . . ?
O1 C22 C23 117.5(3) . . ?
C21 C22 C23 120.3(3) . . ?
C22 C23 C24 121.0(3) . . ?
C23 C24 C25 119.6(3) . . ?
C24 C25 C26 120.1(4) . . ?
C21 C26 C25 122.1(3) . . ?
O3 C30 C31 123.4(3) . . ?
O3 C30 C42 115.9(3) . . ?
C31 C30 C42 120.7(3) . . ?
C20 C31 C30 126.1(3) . . ?
O4 C40 C41 118.1(3) . . ?
O4 C40 C42 121.2(3) . . ?
C41 C40 C42 120.7(3) . . ?
C40 C41 C43 118.5(3) . . ?
C40 C41 C50 121.1(3) . . ?
C43 C41 C50 120.3(3) . . ?
C30 C42 C40 119.9(3) . . ?
C30 C42 C44 122.1(3) . . ?
C40 C42 C44 118.0(3) . . ?
C41 C43 C45 121.7(3) . . ?
C42 C44 C45 121.5(3) . . ?
C43 C45 C44 119.4(3) . . ?
O5 C50 C41 117.4(3) . . ?
O5 C50 C51 124.5(3) . . ?
C41 C50 C51 118.1(3) . . ?
C50 C51 C60 126.1(3) . . ?
O6 C60 C51 124.2(3) . . ?
O6 C60 C61 115.9(3) . . ?
C51 C60 C61 119.8(3) . . ?
C60 C61 C62 120.3(3) . . ?
C60 C61 C66 122.4(3) . . ?
C62 C61 C66 117.3(3) . . ?
O7 C62 C61 121.9(3) . . ?
O7 C62 C63 118.4(3) . . ?
C61 C62 C63 119.7(3) . . ?
C62 C63 C64 121.0(4) . . ?
C63 C64 C65 120.2(4) . . ?
C64 C65 C66 119.5(4) . . ?
C61 C66 C65 122.2(3) . . ?
Co1 N70 C71 121.5(2) . . ?
Co1 N70 C75 121.3(2) . . ?
C71 N70 C75 117.2(3) . . ?
N70 C71 C72 122.4(4) . . ?
C71 C72 C73 119.9(4) . . ?
C72 C73 C74 118.2(4) . . ?
C73 C74 C75 118.6(4) . . ?
N70 C75 C74 123.7(4) . . ?
Co1 N80 C81 121.7(2) . . ?
Co1 N80 C85 120.9(2) . . ?
C81 N80 C85 117.2(3) . . ?
N80 C81 C82 123.1(3) . . ?
C81 C82 C83 119.1(4) . . ?
C82 C83 C84 118.5(4) . . ?
C83 C84 C85 119.0(4) . . ?
N80 C85 C84 123.1(4) . . ?
C2S N1S C6S 121.7(4) . . ?
N1S C2S C3S 119.3(4) . . ?
C2S C3S C4S 118.5(4) . . ?
C3S C4S C5S 118.4(5) . . ?
C4S C5S C6S 124.3(4) . . ?
N1S C6S C5S 117.8(4) . . ?

loop_
_geom_bond_atom_site_label_1
_geom_bond_atom_site_label_2
_geom_bond_distance
_geom_bond_site_symmetry_2
_geom_bond_publ_flag
Co1 O2 2.040(2) . ?
Co1 O3 2.045(2) . ?
Co1 O5 2.013(2) 3_665 ?
Co1 O6 2.057(2) 3_665 ?
Co1 N70 2.167(3) . ?
Co1 N80 2.202(3) . ?
O1 C22 1.367(4) . ?
O2 C20 1.301(4) . ?
O3 C30 1.291(4) . ?
O4 C40 1.351(4) . ?
O5 Co1 2.013(2) 3_665 ?
O5 C50 1.271(4) . ?
O6 Co1 2.058(2) 3_665 ?
O6 C60 1.301(4) . ?
O7 C62 1.360(4) . ?
C20 C21 1.491(5) . ?
C20 C31 1.395(5) . ?
C21 C22 1.411(5) . ?
C21 C26 1.406(5) . ?
C22 C23 1.395(5) . ?
C23 C24 1.368(5) . ?
C24 C25 1.392(5) . ?
C25 C26 1.368(5) . ?
C30 C31 1.400(5) . ?
C30 C42 1.500(5) . ?
C40 C41 1.412(5) . ?
C40 C42 1.416(5) . ?
C41 C43 1.384(5) . ?
C41 C50 1.502(5) . ?
C42 C44 1.404(5) . ?
C43 C45 1.394(5) . ?
C44 C45 1.381(5) . ?
C50 C51 1.419(5) . ?
C51 C60 1.394(5) . ?
C60 C61 1.498(5) . ?
C61 C62 1.418(5) . ?
C61 C66 1.399(5) . ?
C62 C63 1.396(5) . ?
C63 C64 1.369(5) . ?
C64 C65 1.386(5) . ?
C65 C66 1.377(5) . ?
N70 C71 1.348(5) . ?
N70 C75 1.329(5) . ?
C71 C72 1.367(6) . ?
C72 C73 1.382(6) . ?
C73 C74 1.373(6) . ?
C74 C75 1.382(6) . ?
N80 C81 1.341(4) . ?
N80 C85 1.339(4) . ?
C81 C82 1.368(5) . ?
C82 C83 1.382(5) . ?
C83 C84 1.374(5) . ?
C84 C85 1.375(5) . ?
N1S C2S 1.404(6) . ?
N1S C6S 1.332(6) . ?
C2S C3S 1.362(6) . ?
C3S C4S 1.376(6) . ?
C4S C5S 1.376(6) . ?
C5S C6S 1.309(6) . ?
